data_7112830
loop_
_publ_author_name
'Yoo, Jaeduk'
'Kim, Youngmee'
'Kim, Sung-Jin'
'Lee, Chang-Hee'

_publ_section_title
;
 Anion-modulated, highly sensitive supramolecular fluorescence chemosensor
 for C(70).
;
_journal_issue 30
_journal_name_full 'Chemical communications (Cambridge, England)'
_journal_page_first 5449
_journal_page_last 5451
_journal_paper_doi 10.1039/c0cc00631a
_journal_volume 46
_journal_year 2010
_chemical_formula_sum 'C40 H41 N3'
_chemical_formula_weight 563.76
_chemical_name_systematic
;
?
;
_space_group_IT_number 14
_symmetry_cell_setting monoclinic
_symmetry_space_group_name_Hall '-P 2yn'
_symmetry_space_group_name_H-M 'P 1 21/n 1'
_atom_sites_solution_hydrogens geom
_atom_sites_solution_primary direct
_atom_sites_solution_secondary difmap
_audit_creation_method SHELXL-97
_cell_angle_alpha 90.00
_cell_angle_beta 109.273(2)
_cell_angle_gamma 90.00
_cell_formula_units_Z 4
_cell_length_a 10.0878(11)
_cell_length_b 32.621(4)
_cell_length_c 10.2902(11)
_cell_measurement_reflns_used 2358
_cell_measurement_temperature 293(2)
_cell_measurement_theta_max 20.79
_cell_measurement_theta_min 2.19
_cell_volume 3196.5(6)
_computing_cell_refinement 'Bruker SMART'
_computing_data_collection 'Bruker SMART'
_computing_data_reduction 'Bruker SAINT'
_computing_molecular_graphics 'Bruker SHELXTL'
_computing_publication_material 'Bruker SHELXTL'
_computing_structure_refinement 'SHELXL-97 (Sheldrick, 1997)'
_computing_structure_solution 'SHELXS-97 (Sheldrick, 1990)'
_diffrn_ambient_temperature 293(2)
_diffrn_measured_fraction_theta_full 0.998
_diffrn_measured_fraction_theta_max 0.998
_diffrn_measurement_device_type 'CCD area detector'
_diffrn_measurement_method 'phi and omega scans'
_diffrn_radiation_monochromator graphite
_diffrn_radiation_source 'fine-focus sealed tube'
_diffrn_radiation_type MoK\a
_diffrn_radiation_wavelength 0.71073
_diffrn_reflns_av_R_equivalents 0.0550
_diffrn_reflns_av_sigmaI/netI 0.1171
_diffrn_reflns_limit_h_max 12
_diffrn_reflns_limit_h_min -12
_diffrn_reflns_limit_k_max 40
_diffrn_reflns_limit_k_min -33
_diffrn_reflns_limit_l_max 12
_diffrn_reflns_limit_l_min -11
_diffrn_reflns_number 17811
_diffrn_reflns_theta_full 26.00
_diffrn_reflns_theta_max 26.00
_diffrn_reflns_theta_min 2.19
_exptl_absorpt_coefficient_mu 0.068
_exptl_absorpt_correction_type none
_exptl_crystal_colour colorless
_exptl_crystal_density_diffrn 1.171
_exptl_crystal_density_meas ?
_exptl_crystal_density_method 'not measured'
_exptl_crystal_description block
_exptl_crystal_F_000 1208
_exptl_crystal_size_max 0.15
_exptl_crystal_size_mid 0.08
_exptl_crystal_size_min 0.08
_refine_diff_density_max 0.108
_refine_diff_density_min -0.169
_refine_diff_density_rms 0.027
_refine_ls_extinction_method none
_refine_ls_goodness_of_fit_ref 0.876
_refine_ls_hydrogen_treatment mixed
_refine_ls_matrix_type full
_refine_ls_number_parameters 408
_refine_ls_number_reflns 6284
_refine_ls_number_restraints 0
_refine_ls_restrained_S_all 0.876
_refine_ls_R_factor_all 0.0895
_refine_ls_R_factor_gt 0.0356
_refine_ls_shift/su_max 0.000
_refine_ls_shift/su_mean 0.000
_refine_ls_structure_factor_coef Fsqd
_refine_ls_weighting_details 'calc w=1/[\s^2^(Fo^2^)+(0.0235P)^2^+0.0000P] where P=(Fo^2^+2Fc^2^)/3'
_refine_ls_weighting_scheme calc
_refine_ls_wR_factor_gt 0.0648
_refine_ls_wR_factor_ref 0.0692
_reflns_number_gt 2647
_reflns_number_total 6284
_reflns_threshold_expression >2sigma(I)
_cod_data_source_file c0cc00631a.txt
_cod_data_source_block yk861p21n
_cod_depositor_comments
;
The following automatic conversions were performed:

'_symmetry_cell_setting' value 'Monoclinic' changed to 'monoclinic'
according to
/usr/data/users/saulius/automatic-downloads/retrospective/RSC/lib/dictionaries/cif_core.dic
dictionary named 'cif_core.dic' version 2.4.2 from 2011-04-26.

Automatic conversion script
Id: cif_fix_values 2281 2013-09-26 08:29:07Z andrius 

The following automatic conversions were performed:

'_exptl_crystal_density_meas' value 'not measured' was changed to '?'
- the value is perceived as not measured.

Automatic conversion script
Id: cif_fix_values 3008 2015-01-20 13:52:24Z robertas 
;
_cod_original_sg_symbol_H-M P2(1)/n
_cod_database_code 7112830

loop_
_symmetry_equiv_pos_as_xyz
'x, y, z'
'-x+1/2, y+1/2, -z+1/2'
'-x, -y, -z'
'x-1/2, -y-1/2, z-1/2'

loop_
_atom_site_label
_atom_site_type_symbol
_atom_site_fract_x
_atom_site_fract_y
_atom_site_fract_z
_atom_site_U_iso_or_equiv
_atom_site_adp_type
_atom_site_occupancy
_atom_site_symmetry_multiplicity
_atom_site_calc_flag
_atom_site_refinement_flags
C1 C 0.94789(15) 0.13244(6) 0.21150(15) 0.0448(5) Uani 1 1 d .
C2 C 1.06660(15) 0.11945(6) 0.15645(15) 0.0672(6) Uani 1 1 d .
H2A H 1.1553 0.1283 0.2195 0.101 Uiso 1 1 calc R
H2B H 1.0516 0.1318 0.0681 0.101 Uiso 1 1 calc R
H2C H 1.0666 0.0902 0.1475 0.101 Uiso 1 1 calc R
C3 C 0.95543(16) 0.17940(6) 0.22523(16) 0.0639(6) Uani 1 1 d .
H3A H 0.8869 0.1887 0.2648 0.096 Uiso 1 1 calc R
H3B H 0.9366 0.1915 0.1359 0.096 Uiso 1 1 calc R
H3C H 1.0475 0.1873 0.2836 0.096 Uiso 1 1 calc R
C4 C 0.97077(16) 0.11568(5) 0.35394(16) 0.0450(5) Uani 1 1 d .
C5 C 1.08554(17) 0.10310(6) 0.45843(17) 0.0657(6) Uani 1 1 d .
H5 H 1.1749 0.0990 0.4534 0.079 Uiso 1 1 calc R
C6 C 1.04495(18) 0.09741(6) 0.57656(17) 0.0675(6) Uani 1 1 d .
H6 H 1.1036 0.0891 0.6629 0.081 Uiso 1 1 calc R
C7 C 0.90640(17) 0.10611(5) 0.54254(16) 0.0478(5) Uani 1 1 d .
C8 C 0.80597(17) 0.10477(6) 0.62385(16) 0.0508(5) Uani 1 1 d .
C9 C 0.87560(17) 0.12489(6) 0.76581(15) 0.0796(7) Uani 1 1 d .
H9A H 0.8999 0.1527 0.7535 0.119 Uiso 1 1 calc R
H9B H 0.9589 0.1099 0.8155 0.119 Uiso 1 1 calc R
H9C H 0.8113 0.1245 0.8168 0.119 Uiso 1 1 calc R
C10 C 0.77261(18) 0.05991(6) 0.64579(18) 0.0774(6) Uani 1 1 d .
H10A H 0.7070 0.0589 0.6953 0.116 Uiso 1 1 calc R
H10B H 0.8575 0.0460 0.6977 0.116 Uiso 1 1 calc R
H10C H 0.7325 0.0467 0.5581 0.116 Uiso 1 1 calc R
C11 C 0.67221(18) 0.12699(6) 0.54765(15) 0.0452(5) Uani 1 1 d .
C12 C 0.53672(18) 0.11443(6) 0.49813(16) 0.0552(5) Uani 1 1 d .
H12 H 0.5045 0.0881 0.5050 0.066 Uiso 1 1 calc R
C13 C 0.45273(17) 0.14825(6) 0.43427(16) 0.0537(5) Uani 1 1 d .
H13 H 0.3558 0.1478 0.3922 0.064 Uiso 1 1 calc R
C14 C 0.53711(17) 0.18148(6) 0.44452(15) 0.0416(4) Uani 1 1 d .
C15 C 0.50481(16) 0.22423(5) 0.38885(15) 0.0442(5) Uani 1 1 d .
C16 C 0.60515(16) 0.25534(5) 0.48439(15) 0.0598(5) Uani 1 1 d .
H16A H 0.6993 0.2502 0.4857 0.090 Uiso 1 1 calc R
H16B H 0.6010 0.2526 0.5759 0.090 Uiso 1 1 calc R
H16C H 0.5778 0.2826 0.4513 0.090 Uiso 1 1 calc R
C17 C 0.35316(16) 0.23543(5) 0.37998(16) 0.0669(6) Uani 1 1 d .
H17A H 0.3320 0.2628 0.3446 0.100 Uiso 1 1 calc R
H17B H 0.3446 0.2339 0.4701 0.100 Uiso 1 1 calc R
H17C H 0.2886 0.2165 0.3197 0.100 Uiso 1 1 calc R
C18 C 0.51649(16) 0.22684(6) 0.24622(16) 0.0418(4) Uani 1 1 d .
C19 C 0.54557(16) 0.25822(6) 0.17312(17) 0.0547(5) Uani 1 1 d .
H19 H 0.5713 0.2846 0.2055 0.066 Uiso 1 1 calc R
C20 C 0.52998(16) 0.24378(6) 0.03909(17) 0.0526(5) Uani 1 1 d .
H20 H 0.5442 0.2591 -0.0314 0.063 Uiso 1 1 calc R
C21 C 0.49078(15) 0.20377(5) 0.03094(16) 0.0407(4) Uani 1 1 d .
C22 C 0.45889(16) 0.17203(5) -0.08245(15) 0.0433(4) Uani 1 1 d .
C23 C 0.30770(15) 0.15684(5) -0.10252(16) 0.0651(6) Uani 1 1 d .
H23A H 0.3099 0.1377 -0.0311 0.098 Uiso 1 1 calc R
H23B H 0.2701 0.1437 -0.1906 0.098 Uiso 1 1 calc R
H23C H 0.2496 0.1798 -0.0983 0.098 Uiso 1 1 calc R
C24 C 0.46413(19) 0.19294(5) -0.21489(15) 0.0711(6) Uani 1 1 d .
H24A H 0.3951 0.2144 -0.2407 0.107 Uiso 1 1 calc R
H24B H 0.4448 0.1731 -0.2876 0.107 Uiso 1 1 calc R
H24C H 0.5558 0.2044 -0.1989 0.107 Uiso 1 1 calc R
C25 C 0.56881(15) 0.13726(5) -0.04168(14) 0.0378(4) Uani 1 1 d .
C26 C 0.69831(16) 0.14628(5) 0.05548(14) 0.0407(4) Uani 1 1 d .
H26 H 0.7152 0.1733 0.0848 0.049 Uiso 1 1 calc R
C27 C 0.80472(15) 0.11788(5) 0.11223(14) 0.0390(4) Uani 1 1 d .
C28 C 0.77554(16) 0.07644(5) 0.07519(15) 0.0395(4) Uani 1 1 d .
C29 C 0.86624(17) 0.04331(6) 0.14216(17) 0.0547(5) Uani 1 1 d .
H29 H 0.9459 0.0490 0.2170 0.066 Uiso 1 1 calc R
C30 C 0.83912(19) 0.00450(6) 0.09977(19) 0.0639(6) Uani 1 1 d .
H30 H 0.9008 -0.0160 0.1461 0.077 Uiso 1 1 calc R
C31 C 0.72000(19) -0.00650(6) -0.01302(18) 0.0519(5) Uani 1 1 d .
C32 C 0.6929(2) -0.04653(6) -0.0585(2) 0.0677(6) Uani 1 1 d .
H32 H 0.7553 -0.0671 -0.0143 0.081 Uiso 1 1 calc R
C33 C 0.5758(2) -0.05654(6) -0.1675(2) 0.0723(6) Uani 1 1 d .
H33 H 0.5599 -0.0836 -0.1969 0.087 Uiso 1 1 calc R
C34 C 0.4819(2) -0.02636(7) -0.23350(19) 0.0649(6) Uani 1 1 d .
H34 H 0.4029 -0.0332 -0.3075 0.078 Uiso 1 1 calc R
C35 C 0.50381(18) 0.01413(6) -0.19077(17) 0.0471(5) Uani 1 1 d .
C36 C 0.62468(17) 0.02495(6) -0.07873(16) 0.0420(4) Uani 1 1 d .
C37 C 0.64984(15) 0.06628(5) -0.03335(15) 0.0378(4) Uani 1 1 d .
C38 C 0.54912(15) 0.09739(5) -0.09694(15) 0.0379(4) Uani 1 1 d .
C39 C 0.43297(16) 0.08519(6) -0.21559(15) 0.0465(5) Uani 1 1 d .
H39 H 0.3701 0.1052 -0.2637 0.056 Uiso 1 1 calc R
C40 C 0.41163(17) 0.04629(6) -0.25964(16) 0.0512(5) Uani 1 1 d .
H40 H 0.3349 0.0401 -0.3369 0.061 Uiso 1 1 calc R
N1 N 0.86305(15) 0.11711(5) 0.40637(14) 0.0481(4) Uani 1 1 d .
H1N H 0.7779(16) 0.1247(5) 0.3649(16) 0.077(7) Uiso 1 1 d .
N2 N 0.67122(16) 0.16786(5) 0.51384(14) 0.0480(4) Uani 1 1 d .
H2N H 0.7424(16) 0.1834(5) 0.5342(16) 0.067(7) Uiso 1 1 d .
N3 N 0.48173(14) 0.19392(5) 0.15783(14) 0.0437(4) Uani 1 1 d .
H3N H 0.4657(15) 0.1692(5) 0.1850(15) 0.063(6) Uiso 1 1 d .

loop_
_atom_site_aniso_label
_atom_site_aniso_U_11
_atom_site_aniso_U_22
_atom_site_aniso_U_33
_atom_site_aniso_U_23
_atom_site_aniso_U_13
_atom_site_aniso_U_12
C1 0.0315(10) 0.0678(14) 0.0339(10) -0.0058(9) 0.0094(8) -0.0101(9)
C2 0.0385(10) 0.1170(19) 0.0488(11) -0.0077(11) 0.0180(9) -0.0072(11)
C3 0.0549(12) 0.0786(17) 0.0520(11) -0.0073(11) 0.0092(10) -0.0276(11)
C4 0.0303(10) 0.0697(14) 0.0349(10) -0.0013(9) 0.0105(9) -0.0038(9)
C5 0.0352(11) 0.1131(19) 0.0478(12) 0.0116(12) 0.0123(10) 0.0059(11)
C6 0.0425(12) 0.1128(19) 0.0389(11) 0.0160(11) 0.0023(10) 0.0040(11)
C7 0.0403(11) 0.0697(14) 0.0298(10) 0.0056(9) 0.0070(9) 0.0006(9)
C8 0.0517(12) 0.0645(15) 0.0369(10) 0.0078(10) 0.0153(9) -0.0001(10)
C9 0.0712(14) 0.131(2) 0.0340(11) -0.0036(12) 0.0138(10) 0.0105(13)
C10 0.0725(14) 0.0874(18) 0.0766(14) 0.0315(12) 0.0305(11) 0.0093(12)
C11 0.0484(12) 0.0557(14) 0.0341(10) 0.0055(9) 0.0172(9) -0.0040(10)
C12 0.0534(12) 0.0616(15) 0.0487(11) 0.0025(10) 0.0143(10) -0.0136(11)
C13 0.0396(11) 0.0671(15) 0.0485(11) -0.0019(10) 0.0063(9) -0.0093(11)
C14 0.0348(11) 0.0585(14) 0.0318(10) -0.0059(9) 0.0113(9) -0.0042(10)
C15 0.0393(11) 0.0546(14) 0.0396(11) -0.0080(9) 0.0143(9) -0.0034(9)
C16 0.0644(12) 0.0613(14) 0.0532(11) -0.0174(10) 0.0186(10) -0.0063(10)
C17 0.0498(12) 0.0874(17) 0.0669(13) -0.0013(11) 0.0240(10) 0.0097(10)
C18 0.0419(10) 0.0426(12) 0.0396(10) -0.0070(10) 0.0119(9) -0.0036(9)
C19 0.0676(13) 0.0447(13) 0.0523(12) -0.0089(10) 0.0206(10) -0.0137(10)
C20 0.0658(12) 0.0480(14) 0.0460(12) 0.0062(10) 0.0209(10) -0.0040(10)
C21 0.0468(11) 0.0415(13) 0.0337(11) 0.0056(9) 0.0130(8) 0.0052(9)
C22 0.0481(11) 0.0450(12) 0.0309(10) 0.0004(9) 0.0053(8) 0.0054(9)
C23 0.0444(11) 0.0722(15) 0.0667(12) -0.0180(10) 0.0019(10) 0.0106(10)
C24 0.1078(16) 0.0648(15) 0.0376(11) 0.0071(10) 0.0199(11) 0.0150(12)
C25 0.0401(10) 0.0452(13) 0.0276(9) 0.0005(9) 0.0104(8) -0.0005(9)
C26 0.0443(11) 0.0442(12) 0.0340(10) -0.0044(8) 0.0133(9) -0.0045(9)
C27 0.0336(10) 0.0555(14) 0.0292(9) -0.0015(9) 0.0119(8) -0.0036(9)
C28 0.0331(10) 0.0516(13) 0.0341(10) 0.0017(9) 0.0115(8) 0.0042(9)
C29 0.0426(11) 0.0619(15) 0.0541(12) -0.0013(11) 0.0084(9) 0.0072(11)
C30 0.0560(13) 0.0630(16) 0.0679(14) 0.0049(12) 0.0139(11) 0.0194(11)
C31 0.0570(13) 0.0489(15) 0.0550(13) -0.0035(11) 0.0256(11) 0.0039(11)
C32 0.0802(15) 0.0548(16) 0.0728(15) -0.0017(12) 0.0318(13) 0.0103(12)
C33 0.1016(18) 0.0456(16) 0.0762(16) -0.0109(12) 0.0379(14) -0.0044(13)
C34 0.0765(15) 0.0606(16) 0.0587(13) -0.0154(12) 0.0239(11) -0.0145(13)
C35 0.0515(12) 0.0490(14) 0.0439(12) -0.0099(10) 0.0201(10) -0.0096(11)
C36 0.0461(11) 0.0460(13) 0.0383(11) -0.0023(10) 0.0196(9) 0.0007(10)
C37 0.0347(10) 0.0466(13) 0.0329(10) -0.0022(9) 0.0124(8) 0.0029(9)
C38 0.0356(10) 0.0486(13) 0.0290(9) -0.0030(9) 0.0100(8) -0.0047(9)
C39 0.0426(11) 0.0556(14) 0.0382(10) -0.0054(9) 0.0092(9) 0.0025(9)
C40 0.0464(11) 0.0629(15) 0.0399(11) -0.0134(11) 0.0083(9) -0.0070(11)
N1 0.0341(9) 0.0762(12) 0.0332(9) 0.0053(8) 0.0102(8) 0.0033(8)
N2 0.0380(10) 0.0630(13) 0.0435(9) -0.0009(9) 0.0142(8) -0.0093(9)
N3 0.0555(10) 0.0372(11) 0.0389(9) 0.0014(8) 0.0162(8) -0.0054(8)

loop_
_atom_type_symbol
_atom_type_description
_atom_type_scat_dispersion_real
_atom_type_scat_dispersion_imag
_atom_type_scat_source
C C 0.0033 0.0016 'International Tables Vol C Tables 4.2.6.8 and 6.1.1.4'
H H 0.0000 0.0000 'International Tables Vol C Tables 4.2.6.8 and 6.1.1.4'
N N 0.0061 0.0033 'International Tables Vol C Tables 4.2.6.8 and 6.1.1.4'

loop_
_geom_angle_atom_site_label_1
_geom_angle_atom_site_label_2
_geom_angle_atom_site_label_3
_geom_angle
C4 C1 C3 106.53(13)
C4 C1 C27 109.95(13)
C3 C1 C27 111.99(13)
C4 C1 C2 111.63(13)
C3 C1 C2 106.64(14)
C27 C1 C2 110.04(12)
C1 C2 H2A 109.5
C1 C2 H2B 109.5
H2A C2 H2B 109.5
C1 C2 H2C 109.5
H2A C2 H2C 109.5
H2B C2 H2C 109.5
C1 C3 H3A 109.5
C1 C3 H3B 109.5
H3A C3 H3B 109.5
C1 C3 H3C 109.5
H3A C3 H3C 109.5
H3B C3 H3C 109.5
C5 C4 N1 106.23(14)
C5 C4 C1 134.09(15)
N1 C4 C1 119.04(14)
C4 C5 C6 107.85(15)
C4 C5 H5 126.1
C6 C5 H5 126.1
C7 C6 C5 108.46(14)
C7 C6 H6 125.8
C5 C6 H6 125.8
C6 C7 N1 105.84(15)
C6 C7 C8 132.35(16)
N1 C7 C8 121.81(14)
C11 C8 C7 110.32(14)
C11 C8 C10 109.48(14)
C7 C8 C10 109.17(15)
C11 C8 C9 109.77(15)
C7 C8 C9 109.43(13)
C10 C8 C9 108.64(14)
C8 C9 H9A 109.5
C8 C9 H9B 109.5
H9A C9 H9B 109.5
C8 C9 H9C 109.5
H9A C9 H9C 109.5
H9B C9 H9C 109.5
C8 C10 H10A 109.5
C8 C10 H10B 109.5
H10A C10 H10B 109.5
C8 C10 H10C 109.5
H10A C10 H10C 109.5
H10B C10 H10C 109.5
C12 C11 N2 105.99(16)
C12 C11 C8 132.10(18)
N2 C11 C8 121.91(16)
C11 C12 C13 108.31(17)
C11 C12 H12 125.8
C13 C12 H12 125.8
C14 C13 C12 108.79(16)
C14 C13 H13 125.6
C12 C13 H13 125.6
C13 C14 N2 105.38(17)
C13 C14 C15 131.21(16)
N2 C14 C15 123.30(15)
C14 C15 C18 110.22(14)
C14 C15 C16 110.78(13)
C18 C15 C16 109.73(14)
C14 C15 C17 109.13(14)
C18 C15 C17 108.77(13)
C16 C15 C17 108.16(14)
C15 C16 H16A 109.5
C15 C16 H16B 109.5
H16A C16 H16B 109.5
C15 C16 H16C 109.5
H16A C16 H16C 109.5
H16B C16 H16C 109.5
C15 C17 H17A 109.5
C15 C17 H17B 109.5
H17A C17 H17B 109.5
C15 C17 H17C 109.5
H17A C17 H17C 109.5
H17B C17 H17C 109.5
C19 C18 N3 106.05(14)
C19 C18 C15 132.81(17)
N3 C18 C15 120.87(16)
C18 C19 C20 108.29(15)
C18 C19 H19 125.9
C20 C19 H19 125.9
C21 C20 C19 108.43(15)
C21 C20 H20 125.8
C19 C20 H20 125.8
C20 C21 N3 105.95(15)
C20 C21 C22 133.52(16)
N3 C21 C22 120.52(16)
C21 C22 C24 108.57(14)
C21 C22 C25 110.01(13)
C24 C22 C25 109.53(13)
C21 C22 C23 105.71(13)
C24 C22 C23 110.07(13)
C25 C22 C23 112.81(14)
C22 C23 H23A 109.5
C22 C23 H23B 109.5
H23A C23 H23B 109.5
C22 C23 H23C 109.5
H23A C23 H23C 109.5
H23B C23 H23C 109.5
C22 C24 H24A 109.5
C22 C24 H24B 109.5
H24A C24 H24B 109.5
C22 C24 H24C 109.5
H24A C24 H24C 109.5
H24B C24 H24C 109.5
C26 C25 C38 117.41(14)
C26 C25 C22 117.40(15)
C38 C25 C22 125.18(14)
C25 C26 C27 124.93(15)
C25 C26 H26 117.5
C27 C26 H26 117.5
C26 C27 C28 117.51(14)
C26 C27 C1 119.77(16)
C28 C27 C1 122.73(15)
C27 C28 C37 119.17(15)
C27 C28 C29 123.29(15)
C37 C28 C29 117.54(16)
C30 C29 C28 121.75(17)
C30 C29 H29 119.1
C28 C29 H29 119.1
C29 C30 C31 122.33(17)
C29 C30 H30 118.8
C31 C30 H30 118.8
C32 C31 C30 122.46(19)
C32 C31 C36 119.66(18)
C30 C31 C36 117.86(18)
C33 C32 C31 121.44(19)
C33 C32 H32 119.3
C31 C32 H32 119.3
C32 C33 C34 119.9(2)
C32 C33 H33 120.1
C34 C33 H33 120.1
C33 C34 C35 120.81(19)
C33 C34 H34 119.6
C35 C34 H34 119.6
C34 C35 C36 119.93(18)
C34 C35 C40 122.26(18)
C36 C35 C40 117.75(17)
C31 C36 C35 118.30(17)
C31 C36 C37 120.71(16)
C35 C36 C37 121.00(16)
C36 C37 C28 119.60(15)
C36 C37 C38 119.93(15)
C28 C37 C38 120.47(16)
C25 C38 C37 119.08(14)
C25 C38 C39 124.35(15)
C37 C38 C39 116.57(15)
C40 C39 C38 122.86(16)
C40 C39 H39 118.6
C38 C39 H39 118.6
C39 C40 C35 121.52(16)
C39 C40 H40 119.2
C35 C40 H40 119.2
C4 N1 C7 111.61(14)
C4 N1 H1N 127.6(11)
C7 N1 H1N 120.8(11)
C11 N2 C14 111.53(15)
C11 N2 H2N 125.7(12)
C14 N2 H2N 122.7(12)
C18 N3 C21 111.27(15)
C18 N3 H3N 122.3(10)
C21 N3 H3N 126.0(10)

loop_
_geom_bond_atom_site_label_1
_geom_bond_atom_site_label_2
_geom_bond_distance
C1 C4 1.509(2)
C1 C3 1.538(2)
C1 C27 1.5430(18)
C1 C2 1.543(2)
C2 H2A 0.9600
C2 H2B 0.9600
C2 H2C 0.9600
C3 H3A 0.9600
C3 H3B 0.9600
C3 H3C 0.9600
C4 C5 1.3576(18)
C4 N1 1.3642(18)
C5 C6 1.417(2)
C5 H5 0.9300
C6 C7 1.3541(19)
C6 H6 0.9300
C7 N1 1.3708(18)
C7 C8 1.513(2)
C8 C11 1.504(2)
C8 C10 1.535(2)
C8 C9 1.543(2)
C9 H9A 0.9600
C9 H9B 0.9600
C9 H9C 0.9600
C10 H10A 0.9600
C10 H10B 0.9600
C10 H10C 0.9600
C11 C12 1.355(2)
C11 N2 1.377(2)
C12 C13 1.414(2)
C12 H12 0.9300
C13 C14 1.361(2)
C13 H13 0.9300
C14 N2 1.3783(19)
C14 C15 1.502(2)
C15 C18 1.513(2)
C15 C16 1.5376(19)
C15 C17 1.5460(19)
C16 H16A 0.9600
C16 H16B 0.9600
C16 H16C 0.9600
C17 H17A 0.9600
C17 H17B 0.9600
C17 H17C 0.9600
C18 C19 1.358(2)
C18 N3 1.3757(19)
C19 C20 1.416(2)
C19 H19 0.9300
C20 C21 1.358(2)
C20 H20 0.9300
C21 N3 1.3766(18)
C21 C22 1.513(2)
C22 C24 1.5404(19)
C22 C25 1.544(2)
C22 C23 1.5513(19)
C23 H23A 0.9600
C23 H23B 0.9600
C23 H23C 0.9600
C24 H24A 0.9600
C24 H24B 0.9600
C24 H24C 0.9600
C25 C26 1.3894(17)
C25 C38 1.407(2)
C26 C27 1.3921(19)
C26 H26 0.9300
C27 C28 1.409(2)
C28 C37 1.4248(18)
C28 C29 1.437(2)
C29 C30 1.338(2)
C29 H29 0.9300
C30 C31 1.414(2)
C30 H30 0.9300
C31 C32 1.384(2)
C31 C36 1.416(2)
C32 C33 1.373(2)
C32 H32 0.9300
C33 C34 1.380(2)
C33 H33 0.9300
C34 C35 1.387(2)
C34 H34 0.9300
C35 C36 1.4186(19)
C35 C40 1.426(2)
C36 C37 1.422(2)
C37 C38 1.4321(19)
C38 C39 1.4414(18)
C39 C40 1.341(2)
C39 H39 0.9300
C40 H40 0.9300
N1 H1N 0.860(14)
N2 H2N 0.848(15)
N3 H3N 0.885(15)

loop_
_geom_torsion_atom_site_label_1
_geom_torsion_atom_site_label_2
_geom_torsion_atom_site_label_3
_geom_torsion_atom_site_label_4
_geom_torsion
C3 C1 C4 C5 -92.2(2)
C27 C1 C4 C5 146.2(2)
C2 C1 C4 C5 23.8(3)
C3 C1 C4 N1 77.13(18)
C27 C1 C4 N1 -44.4(2)
C2 C1 C4 N1 -166.84(15)
N1 C4 C5 C6 -0.7(2)
C1 C4 C5 C6 169.59(19)
C4 C5 C6 C7 0.6(2)
C5 C6 C7 N1 -0.3(2)
C5 C6 C7 C8 178.67(18)
C6 C7 C8 C11 166.4(2)
N1 C7 C8 C11 -14.8(2)
C6 C7 C8 C10 -73.2(2)
N1 C7 C8 C10 105.56(18)
C6 C7 C8 C9 45.5(3)
N1 C7 C8 C9 -135.66(16)
C7 C8 C11 C12 119.68(19)
C10 C8 C11 C12 -0.5(2)
C9 C8 C11 C12 -119.6(2)
C7 C8 C11 N2 -59.8(2)
C10 C8 C11 N2 -179.91(14)
C9 C8 C11 N2 60.92(19)
N2 C11 C12 C13 -0.35(19)
C8 C11 C12 C13 -179.85(16)
C11 C12 C13 C14 0.2(2)
C12 C13 C14 N2 0.11(19)
C12 C13 C14 C15 176.35(15)
C13 C14 C15 C18 -89.1(2)
N2 C14 C15 C18 86.56(17)
C13 C14 C15 C16 149.27(17)
N2 C14 C15 C16 -35.1(2)
C13 C14 C15 C17 30.3(2)
N2 C14 C15 C17 -154.05(14)
C14 C15 C18 C19 -153.62(18)
C16 C15 C18 C19 -31.4(2)
C17 C15 C18 C19 86.8(2)
C14 C15 C18 N3 33.2(2)
C16 C15 C18 N3 155.47(15)
C17 C15 C18 N3 -86.40(18)
N3 C18 C19 C20 -0.83(19)
C15 C18 C19 C20 -174.73(16)
C18 C19 C20 C21 0.3(2)
C19 C20 C21 N3 0.33(18)
C19 C20 C21 C22 -179.82(16)
C20 C21 C22 C24 -5.1(2)
N3 C21 C22 C24 174.71(13)
C20 C21 C22 C25 114.7(2)
N3 C21 C22 C25 -65.44(18)
C20 C21 C22 C23 -123.19(19)
N3 C21 C22 C23 56.64(18)
C21 C22 C25 C26 -23.07(19)
C24 C22 C25 C26 96.19(16)
C23 C22 C25 C26 -140.84(14)
C21 C22 C25 C38 158.14(14)
C24 C22 C25 C38 -82.60(19)
C23 C22 C25 C38 40.4(2)
C38 C25 C26 C27 -6.7(2)
C22 C25 C26 C27 174.38(14)
C25 C26 C27 C28 -4.4(2)
C25 C26 C27 C1 175.55(13)
C4 C1 C27 C26 113.76(16)
C3 C1 C27 C26 -4.47(19)
C2 C1 C27 C26 -122.89(16)
C4 C1 C27 C28 -66.30(19)
C3 C1 C27 C28 175.48(14)
C2 C1 C27 C28 57.06(19)
C26 C27 C28 C37 10.0(2)
C1 C27 C28 C37 -169.96(13)
C26 C27 C28 C29 -169.61(14)
C1 C27 C28 C29 10.4(2)
C27 C28 C29 C30 -176.46(16)
C37 C28 C29 C30 3.9(2)
C28 C29 C30 C31 -0.1(3)
C29 C30 C31 C32 178.92(17)
C29 C30 C31 C36 -2.4(3)
C30 C31 C32 C33 179.41(17)
C36 C31 C32 C33 0.7(3)
C31 C32 C33 C34 -0.4(3)
C32 C33 C34 C35 -0.2(3)
C33 C34 C35 C36 0.6(3)
C33 C34 C35 C40 177.69(17)
C32 C31 C36 C35 -0.4(2)
C30 C31 C36 C35 -179.13(14)
C32 C31 C36 C37 179.64(15)
C30 C31 C36 C37 0.9(2)
C34 C35 C36 C31 -0.2(2)
C40 C35 C36 C31 -177.50(14)
C34 C35 C36 C37 179.72(15)
C40 C35 C36 C37 2.5(2)
C31 C36 C37 C28 2.9(2)
C35 C36 C37 C28 -177.02(13)
C31 C36 C37 C38 -177.16(14)
C35 C36 C37 C38 2.9(2)
C27 C28 C37 C36 175.12(14)
C29 C28 C37 C36 -5.3(2)
C27 C28 C37 C38 -4.8(2)
C29 C28 C37 C38 174.85(14)
C26 C25 C38 C37 11.9(2)
C22 C25 C38 C37 -169.31(14)
C26 C25 C38 C39 -167.89(13)
C22 C25 C38 C39 10.9(2)
C36 C37 C38 C25 173.64(14)
C28 C37 C38 C25 -6.5(2)
C36 C37 C38 C39 -6.6(2)
C28 C37 C38 C39 173.34(13)
C25 C38 C39 C40 -174.95(15)
C37 C38 C39 C40 5.3(2)
C38 C39 C40 C35 0.0(2)
C34 C35 C40 C39 178.84(16)
C36 C35 C40 C39 -4.0(2)
C5 C4 N1 C7 0.6(2)
C1 C4 N1 C7 -171.48(15)
C6 C7 N1 C4 -0.2(2)
C8 C7 N1 C4 -179.27(16)
C12 C11 N2 C14 0.44(18)
C8 C11 N2 C14 180.00(14)
C13 C14 N2 C11 -0.34(18)
C15 C14 N2 C11 -176.95(14)
C19 C18 N3 C21 1.07(18)
C15 C18 N3 C21 175.86(13)
C20 C21 N3 C18 -0.87(18)
C22 C21 N3 C18 179.25(13)
